data_7716791
loop_
_publ_author_name
'Butrymowicz-Kubiak, A'
'Muzio&#x142;, T M'
'Kaczmarek-K&#x119;dziera, A'
'Jureddy, C. S.'
'Ma&#x107;kosz, K'
'Utke, I.'
'Szyma&#x144;ska, I B'

_publ_section_title
;
 New palladium(II) &#x3b2;-ketoesterates for focused electron beam induced
 deposition: synthesis, structures, and characterization.
;
_journal_issue 32
_journal_name_full 'Dalton transactions (Cambridge, England : 2003)'
_journal_page_first 13662
_journal_page_last 13677
_journal_paper_doi 10.1039/d4dt01287a
_journal_volume 53
_journal_year 2024
_chemical_formula_moiety '(Pd 2+), (C6 H9 O3 1-)2'
_chemical_formula_sum 'C12 H18 O6 Pd'
_chemical_formula_weight 364.66
_space_group_crystal_system triclinic
_space_group_IT_number 2
_space_group_name_Hall '-P 1'
_space_group_name_H-M_alt 'P -1'
_symmetry_cell_setting triclinic
_symmetry_Int_Tables_number 2
_symmetry_space_group_name_H-M 'P -1'
_atom_sites_solution_hydrogens geom
_audit_creation_date 2023-02-07
_audit_creation_method
;
Olex2 1.5-ac5-024
(compiled 2022.04.12 svn.rca3783a0 for Rigaku Oxford Diffraction, GUI svn.r6498)
;
_audit_update_record
;
2024-02-26 deposited with the CCDC.	2024-07-12 downloaded from the CCDC.
;
_cell_angle_alpha 89.994(3)
_cell_angle_beta 80.180(3)
_cell_angle_gamma 79.606(3)
_cell_formula_units_Z 2
_cell_length_a 7.0247(2)
_cell_length_b 8.6043(3)
_cell_length_c 11.5706(4)
_cell_measurement_reflns_used 5579
_cell_measurement_temperature 100.15
_cell_measurement_theta_max 5.2120
_cell_measurement_theta_min 78.0190
_cell_volume 677.46(4)
_computing_cell_refinement 'CrysAlisPro 1.171.42.55a (Rigaku OD, 2022)'
_computing_data_collection 'CrysAlisPro 1.171.42.55a (Rigaku OD, 2022)'
_computing_data_reduction 'CrysAlisPro 1.171.42.55a (Rigaku OD, 2022)'
_computing_molecular_graphics 'Olex2 1.5-ac5-024 (Dolomanov et al., 2009)'
_computing_publication_material 'Olex2 1.5-ac5-024 (Dolomanov et al., 2009)'
_computing_structure_refinement 'SHELXL 2018/3 (Sheldrick, 2015)'
_computing_structure_solution 'Olex2 1.5-ac5-024 (Dolomanov et al., 2009)'
_diffrn_ambient_temperature 100.15
_diffrn_detector_area_resol_mean 10.0000
_diffrn_measured_fraction_theta_full 0.999
_diffrn_measured_fraction_theta_max 0.995
_diffrn_measurement_device_type 'XtaLAB Synergy, Dualflex, HyPix'
_diffrn_measurement_method '\w scans'
_diffrn_radiation_probe x-ray
_diffrn_radiation_type CuK\a
_diffrn_radiation_wavelength 1.54184
_diffrn_reflns_av_R_equivalents 0.0277
_diffrn_reflns_av_unetI/netI 0.0263
_diffrn_reflns_Laue_measured_fraction_full 0.999
_diffrn_reflns_Laue_measured_fraction_max 0.995
_diffrn_reflns_limit_h_max 8
_diffrn_reflns_limit_h_min -8
_diffrn_reflns_limit_k_max 7
_diffrn_reflns_limit_k_min -10
_diffrn_reflns_limit_l_max 14
_diffrn_reflns_limit_l_min -14
_diffrn_reflns_number 8513
_diffrn_reflns_point_group_measured_fraction_full 0.999
_diffrn_reflns_point_group_measured_fraction_max 0.995
_diffrn_reflns_theta_full 67.684
_diffrn_reflns_theta_max 74.475
_diffrn_reflns_theta_min 3.879
_diffrn_source 'micro-focus sealed X-ray tube'
_diffrn_source_type 'PhotonJet (Cu) X-ray Source'
_exptl_absorpt_coefficient_mu 11.252
_exptl_absorpt_correction_T_max 0.920
_exptl_absorpt_correction_T_min 0.433
_exptl_absorpt_correction_type gaussian
_exptl_absorpt_process_details
;
CrysAlisPro 1.171.42.55a (Rigaku Oxford Diffraction, 2022)
Numerical absorption correction based on gaussian integration over
a multifaceted crystal model
Empirical absorption correction using spherical harmonics,
implemented in SCALE3 ABSPACK scaling algorithm.
;
_exptl_crystal_colour yellow
_exptl_crystal_density_diffrn 1.788
_exptl_crystal_description block
_exptl_crystal_F_000 368
_exptl_crystal_size_max 0.1
_exptl_crystal_size_mid 0.03
_exptl_crystal_size_min 0.02
_refine_diff_density_max 0.919
_refine_diff_density_min -0.990
_refine_diff_density_rms 0.100
_refine_ls_extinction_method none
_refine_ls_goodness_of_fit_ref 1.092
_refine_ls_hydrogen_treatment constr
_refine_ls_matrix_type full
_refine_ls_number_parameters 179
_refine_ls_number_reflns 2756
_refine_ls_number_restraints 0
_refine_ls_restrained_S_all 1.092
_refine_ls_R_factor_all 0.0286
_refine_ls_R_factor_gt 0.0261
_refine_ls_shift/su_max 0.000
_refine_ls_shift/su_mean 0.000
_refine_ls_structure_factor_coef Fsqd
_refine_ls_weighting_details 'w=1/[\s^2^(Fo^2^)+(0.0513P)^2^+0.1198P] where P=(Fo^2^+2Fc^2^)/3'
_refine_ls_weighting_scheme calc
_refine_ls_wR_factor_gt 0.0746
_refine_ls_wR_factor_ref 0.0765
_reflns_Friedel_coverage 0.000
_reflns_number_gt 2451
_reflns_number_total 2756
_reflns_threshold_expression 'I > 2\s(I)'
_cod_data_source_file d4dt01287a3.cif
_cod_data_source_block nab20-3dshape
_cod_depositor_comments 'Adding full bibliography for 7716790--7716792.cif.'
_cod_database_code 7716791
_shelx_shelxl_version_number 2018/3
_shelx_space_group_comment
;
The symmetry employed for this shelxl refinement is uniquely defined
by the following loop, which should always be used as a source of
symmetry information in preference to the above space-group names.
They are only intended as comments.
;
_shelx_estimated_absorpt_t_max 0.806
_shelx_estimated_absorpt_t_min 0.399
_olex2_refinement_description
;
1. Fixed Uiso
 At 1.2 times of:
  All C(H) groups, All C(H,H) groups
 At 1.5 times of:
  All C(H,H,H) groups
2.a Secondary CH2 refined with riding coordinates:
 C2(H2A,H2B), C12(H12A,H12B)
2.b Aromatic/amide H refined with riding coordinates:
 C4(H4), C14(H14)
2.c Idealised Me refined as rotating group:
 C1(H1A,H1B,H1C), C6(H6A,H6B,H6C), C11(H11A,H11B,H11C), C16(H16A,H16B,H16C)
;
_olex2_submission_special_instructions 'No special instructions were received'

loop_
_space_group_symop_operation_xyz
'x, y, z'
'-x, -y, -z'

loop_
_atom_site_label
_atom_site_type_symbol
_atom_site_fract_x
_atom_site_fract_y
_atom_site_fract_z
_atom_site_U_iso_or_equiv
_atom_site_adp_type
_atom_site_occupancy
_atom_site_site_symmetry_order
_atom_site_calc_flag
_atom_site_refinement_flags_posn
_atom_site_refinement_flags_adp
_atom_site_refinement_flags_occupancy
_atom_site_disorder_assembly
_atom_site_disorder_group
Pd1 Pd 0.500000 0.500000 0.500000 0.01756(10) Uani 1 2 d S . P . .
C1 C 0.8212(4) -0.1723(3) 0.6195(2) 0.0252(5) Uani 1 1 d . . . . .
H1A H 0.955117 -0.218700 0.581729 0.038 Uiso 1 1 calc R U . . .
H1B H 0.728667 -0.234204 0.596584 0.038 Uiso 1 1 calc R U . . .
H1C H 0.812576 -0.173014 0.704952 0.038 Uiso 1 1 calc R U . . .
C2 C 0.7705(3) -0.0041(3) 0.5815(2) 0.0226(5) Uani 1 1 d . . . . .
H2A H 0.859842 0.060819 0.606702 0.027 Uiso 1 1 calc R U . . .
H2B H 0.783396 -0.001244 0.495002 0.027 Uiso 1 1 calc R U . . .
C3 C 0.4883(3) 0.2023(3) 0.6106(2) 0.0206(4) Uani 1 1 d . . . . .
O3 O 0.5684(2) 0.05648(18) 0.63665(15) 0.0229(3) Uani 1 1 d . . . . .
O3A O 0.5972(2) 0.27993(17) 0.54442(14) 0.0214(3) Uani 1 1 d . . . . .
C4 C 0.2900(4) 0.2491(3) 0.6610(2) 0.0215(4) Uani 1 1 d . . . . .
H4 H 0.231693 0.178158 0.712560 0.026 Uiso 1 1 calc R U . . .
O5 O 0.2255(2) 0.50454(18) 0.57950(14) 0.0214(3) Uani 1 1 d . . . . .
C5 C 0.1722(4) 0.3908(3) 0.6416(2) 0.0203(5) Uani 1 1 d . . . . .
C6 C -0.0424(3) 0.4209(3) 0.6937(2) 0.0238(5) Uani 1 1 d . . . . .
H6A H -0.076950 0.522982 0.736680 0.036 Uiso 1 1 calc R U . . .
H6B H -0.070230 0.336727 0.747559 0.036 Uiso 1 1 calc R U . . .
H6C H -0.120140 0.422552 0.630806 0.036 Uiso 1 1 calc R U . . .
Pd2 Pd 0.000000 0.500000 1.000000 0.01774(10) Uani 1 2 d S . P . .
C11 C 0.7950(3) 0.0669(3) 0.9039(2) 0.0254(5) Uani 1 1 d . . . . .
H11A H 0.842229 0.057682 0.819034 0.038 Uiso 1 1 calc R U . . .
H11B H 0.805384 -0.038852 0.936485 0.038 Uiso 1 1 calc R U . . .
H11C H 0.874851 0.127942 0.940733 0.038 Uiso 1 1 calc R U . . .
C12 C 0.5831(4) 0.1499(3) 0.9278(2) 0.0235(4) Uani 1 1 d . . . . .
H12A H 0.500203 0.088582 0.892108 0.028 Uiso 1 1 calc R U . . .
H12B H 0.533940 0.161555 1.013333 0.028 Uiso 1 1 calc R U . . .
C13 C 0.4063(3) 0.4048(3) 0.8963(2) 0.0213(4) Uani 1 1 d . . . . .
O13A O 0.2624(2) 0.36019(17) 0.96029(14) 0.0220(3) Uani 1 1 d . . . . .
O13 O 0.5770(2) 0.30415(18) 0.87596(15) 0.0222(3) Uani 1 1 d . . . . .
C14 C 0.4101(4) 0.5499(3) 0.8412(2) 0.0224(5) Uani 1 1 d . . . . .
H14 H 0.532982 0.567089 0.799710 0.027 Uiso 1 1 calc R U . . .
C15 C 0.2498(4) 0.6696(3) 0.8424(2) 0.0221(5) Uani 1 1 d . . . . .
O15 O 0.0737(2) 0.67278(18) 0.89751(14) 0.0217(3) Uani 1 1 d . . . . .
C16 C 0.2735(3) 0.8145(3) 0.7718(2) 0.0261(5) Uani 1 1 d . . . . .
H16A H 0.214118 0.810493 0.701406 0.039 Uiso 1 1 calc R U . . .
H16B H 0.413599 0.817623 0.748792 0.039 Uiso 1 1 calc R U . . .
H16C H 0.208208 0.909446 0.819474 0.039 Uiso 1 1 calc R U . . .

loop_
_atom_site_aniso_label
_atom_site_aniso_U_11
_atom_site_aniso_U_22
_atom_site_aniso_U_33
_atom_site_aniso_U_23
_atom_site_aniso_U_13
_atom_site_aniso_U_12
Pd1 0.01682(15) 0.01368(14) 0.02174(15) 0.00502(9) -0.00119(10) -0.00368(10)
C1 0.0254(12) 0.0181(11) 0.0307(12) 0.0052(9) -0.0030(10) -0.0019(9)
C2 0.0195(11) 0.0180(10) 0.0286(12) 0.0041(8) -0.0007(9) -0.0021(9)
C3 0.0254(11) 0.0154(10) 0.0219(10) 0.0028(7) -0.0044(8) -0.0060(8)
O3 0.0197(7) 0.0163(7) 0.0297(8) 0.0056(6) 0.0011(6) -0.0005(6)
O3A 0.0199(7) 0.0172(7) 0.0257(8) 0.0060(6) 0.0004(6) -0.0040(6)
C4 0.0237(11) 0.0177(10) 0.0229(11) 0.0068(9) -0.0011(9) -0.0057(9)
O5 0.0192(7) 0.0172(7) 0.0268(8) 0.0061(6) -0.0008(6) -0.0031(6)
C5 0.0207(12) 0.0194(12) 0.0208(11) 0.0018(9) -0.0032(9) -0.0043(9)
C6 0.0187(11) 0.0226(11) 0.0295(12) 0.0052(8) -0.0014(9) -0.0053(9)
Pd2 0.01552(15) 0.01459(15) 0.02181(15) 0.00374(9) 0.00061(10) -0.00301(10)
C11 0.0210(11) 0.0215(11) 0.0308(12) 0.0041(9) -0.0025(9) 0.0022(9)
C12 0.0226(11) 0.0181(10) 0.0279(12) 0.0055(9) -0.0016(9) -0.0018(9)
C13 0.0180(10) 0.0223(11) 0.0236(11) 0.0008(8) -0.0027(8) -0.0042(8)
O13A 0.0192(7) 0.0179(7) 0.0271(8) 0.0050(6) 0.0010(6) -0.0035(6)
O13 0.0177(7) 0.0162(7) 0.0298(8) 0.0064(6) 0.0012(6) -0.0003(6)
C14 0.0192(11) 0.0213(11) 0.0261(11) 0.0031(9) -0.0002(9) -0.0059(9)
C15 0.0227(12) 0.0200(12) 0.0233(11) 0.0007(9) -0.0014(9) -0.0057(10)
O15 0.0187(7) 0.0170(7) 0.0277(8) 0.0056(6) 0.0009(6) -0.0032(6)
C16 0.0216(11) 0.0219(11) 0.0323(12) 0.0072(9) 0.0016(9) -0.0035(9)

loop_
_atom_type_symbol
_atom_type_description
_atom_type_scat_dispersion_real
_atom_type_scat_dispersion_imag
_atom_type_scat_source
C C 0.0181 0.0091 'International Tables Vol C Tables 4.2.6.8 and 6.1.1.4'
H H 0.0000 0.0000 'International Tables Vol C Tables 4.2.6.8 and 6.1.1.4'
O O 0.0492 0.0322 'International Tables Vol C Tables 4.2.6.8 and 6.1.1.4'
Pd Pd 0.1215 3.9337 'International Tables Vol C Tables 4.2.6.8 and 6.1.1.4'

loop_
_geom_angle_atom_site_label_1
_geom_angle_atom_site_label_2
_geom_angle_atom_site_label_3
_geom_angle
_geom_angle_site_symmetry_1
_geom_angle_site_symmetry_3
_geom_angle_publ_flag
O3A Pd1 O3A 180.0 2_666 . ?
O5 Pd1 O3A 85.40(6) 2_666 . ?
O5 Pd1 O3A 94.60(6) 2_666 2_666 ?
O5 Pd1 O3A 85.40(6) . 2_666 ?
O5 Pd1 O3A 94.60(6) . . ?
O5 Pd1 O5 180.0 2_666 . ?
H1A C1 H1B 109.5 . . ?
H1A C1 H1C 109.5 . . ?
H1B C1 H1C 109.5 . . ?
C2 C1 H1A 109.5 . . ?
C2 C1 H1B 109.5 . . ?
C2 C1 H1C 109.5 . . ?
C1 C2 H2A 110.3 . . ?
C1 C2 H2B 110.3 . . ?
H2A C2 H2B 108.6 . . ?
O3 C2 C1 106.99(19) . . ?
O3 C2 H2A 110.3 . . ?
O3 C2 H2B 110.3 . . ?
O3 C3 C4 114.4(2) . . ?
O3A C3 O3 117.4(2) . . ?
O3A C3 C4 128.2(2) . . ?
C3 O3 C2 117.49(18) . . ?
C3 O3A Pd1 122.01(14) . . ?
C3 C4 H4 117.4 . . ?
C5 C4 C3 125.1(2) . . ?
C5 C4 H4 117.4 . . ?
C5 O5 Pd1 122.94(16) . . ?
C4 C5 C6 119.7(2) . . ?
O5 C5 C4 126.8(2) . . ?
O5 C5 C6 113.5(2) . . ?
C5 C6 H6A 109.5 . . ?
C5 C6 H6B 109.5 . . ?
C5 C6 H6C 109.5 . . ?
H6A C6 H6B 109.5 . . ?
H6A C6 H6C 109.5 . . ?
H6B C6 H6C 109.5 . . ?
O13A Pd2 O13A 180.0 2_567 . ?
O15 Pd2 O13A 94.64(6) . . ?
O15 Pd2 O13A 85.36(6) . 2_567 ?
O15 Pd2 O13A 94.64(6) 2_567 2_567 ?
O15 Pd2 O13A 85.36(6) 2_567 . ?
O15 Pd2 O15 180.0 . 2_567 ?
H11A C11 H11B 109.5 . . ?
H11A C11 H11C 109.5 . . ?
H11B C11 H11C 109.5 . . ?
C12 C11 H11A 109.5 . . ?
C12 C11 H11B 109.5 . . ?
C12 C11 H11C 109.5 . . ?
C11 C12 H12A 110.4 . . ?
C11 C12 H12B 110.4 . . ?
H12A C12 H12B 108.6 . . ?
O13 C12 C11 106.80(19) . . ?
O13 C12 H12A 110.4 . . ?
O13 C12 H12B 110.4 . . ?
O13A C13 O13 117.8(2) . . ?
O13A C13 C14 128.0(2) . . ?
O13 C13 C14 114.2(2) . . ?
C13 O13A Pd2 122.04(14) . . ?
C13 O13 C12 117.30(18) . . ?
C13 C14 H14 117.3 . . ?
C15 C14 C13 125.3(2) . . ?
C15 C14 H14 117.3 . . ?
C14 C15 C16 119.3(2) . . ?
O15 C15 C14 127.0(2) . . ?
O15 C15 C16 113.7(2) . . ?
C15 O15 Pd2 122.60(16) . . ?
C15 C16 H16A 109.5 . . ?
C15 C16 H16B 109.5 . . ?
C15 C16 H16C 109.5 . . ?
H16A C16 H16B 109.5 . . ?
H16A C16 H16C 109.5 . . ?
H16B C16 H16C 109.5 . . ?

loop_
_geom_bond_atom_site_label_1
_geom_bond_atom_site_label_2
_geom_bond_distance
_geom_bond_site_symmetry_2
_geom_bond_publ_flag
Pd1 O3A 1.9923(15) 2_666 ?
Pd1 O3A 1.9923(15) . ?
Pd1 O5 1.9833(15) 2_666 ?
Pd1 O5 1.9833(15) . ?
C1 H1A 0.9800 . ?
C1 H1B 0.9800 . ?
C1 H1C 0.9800 . ?
C1 C2 1.511(3) . ?
C2 H2A 0.9900 . ?
C2 H2B 0.9900 . ?
C2 O3 1.455(3) . ?
C3 O3 1.336(3) . ?
C3 O3A 1.266(3) . ?
C3 C4 1.402(3) . ?
C4 H4 0.9500 . ?
C4 C5 1.386(4) . ?
O5 C5 1.287(3) . ?
C5 C6 1.501(3) . ?
C6 H6A 0.9800 . ?
C6 H6B 0.9800 . ?
C6 H6C 0.9800 . ?
Pd2 O13A 1.9917(16) 2_567 ?
Pd2 O13A 1.9917(16) . ?
Pd2 O15 1.9881(15) . ?
Pd2 O15 1.9881(15) 2_567 ?
C11 H11A 0.9800 . ?
C11 H11B 0.9800 . ?
C11 H11C 0.9800 . ?
C11 C12 1.509(3) . ?
C12 H12A 0.9900 . ?
C12 H12B 0.9900 . ?
C12 O13 1.453(3) . ?
C13 O13A 1.266(3) . ?
C13 O13 1.332(3) . ?
C13 C14 1.404(3) . ?
C14 H14 0.9500 . ?
C14 C15 1.380(4) . ?
C15 O15 1.287(3) . ?
C15 C16 1.509(3) . ?
C16 H16A 0.9800 . ?
C16 H16B 0.9800 . ?
C16 H16C 0.9800 . ?

loop_
_geom_torsion_atom_site_label_1
_geom_torsion_atom_site_label_2
_geom_torsion_atom_site_label_3
_geom_torsion_atom_site_label_4
_geom_torsion
_geom_torsion_site_symmetry_1
_geom_torsion_site_symmetry_2
_geom_torsion_site_symmetry_3
_geom_torsion_site_symmetry_4
_geom_torsion_publ_flag
Pd1 O5 C5 C4 -1.7(3) . . . . ?
Pd1 O5 C5 C6 179.70(14) . . . . ?
C1 C2 O3 C3 -176.84(19) . . . . ?
C3 C4 C5 O5 -3.3(4) . . . . ?
C3 C4 C5 C6 175.2(2) . . . . ?
O3 C3 O3A Pd1 -178.99(14) . . . . ?
O3 C3 C4 C5 -176.1(2) . . . . ?
O3A C3 O3 C2 -3.4(3) . . . . ?
O3A C3 C4 C5 3.5(4) . . . . ?
C4 C3 O3 C2 176.2(2) . . . . ?
C4 C3 O3A Pd1 1.5(3) . . . . ?
C11 C12 O13 C13 -173.57(19) . . . . ?
C13 C14 C15 O15 3.4(4) . . . . ?
C13 C14 C15 C16 -175.6(2) . . . . ?
O13A C13 O13 C12 0.9(3) . . . . ?
O13A C13 C14 C15 -3.7(4) . . . . ?
O13 C13 O13A Pd2 178.94(14) . . . . ?
O13 C13 C14 C15 175.7(2) . . . . ?
C14 C13 O13A Pd2 -1.7(3) . . . . ?
C14 C13 O13 C12 -178.5(2) . . . . ?
C14 C15 O15 Pd2 2.2(3) . . . . ?
C16 C15 O15 Pd2 -178.75(15) . . . . ?
